data_2216237
loop_
_publ_author_name
'Zhang, Mei-Shan'
'Jin, Jing-Yi'
'Wu, Xue'
'Shao, Kui-Zhan'
'Su, Zhong-Min'

_publ_section_title
;
 A tetranuclear copper(II) complex constructed from the salen ligand
 with alkoxo groups
;
_journal_coeditor_code AV3116
_journal_issue 12
_journal_name_full 'Acta Crystallographica Section E'
_journal_page_first m2932
_journal_page_last m2932
_journal_paper_doi 10.1107/S1600536807050891
_journal_volume 63
_journal_year 2007
_chemical_formula_iupac '[Cu4 (C11 H13 N1 O3)4], 4C H4 O'
_chemical_formula_moiety 'C48 H68 Cu4 N4 O16'
_chemical_formula_sum 'C48 H68 Cu4 N4 O16'
_chemical_formula_weight 1211.27
_chemical_name_systematic
;
tetrakis[\m~3~-2-(5-hydroxy-2-oxidobenzylideneamino)-2-
methylpropanolato]tetracopper(II) methanol tetrasolvate
;
_space_group_IT_number 14
_symmetry_cell_setting monoclinic
_symmetry_space_group_name_Hall '-P 2yn'
_symmetry_space_group_name_H-M 'P 1 21/n 1'
_atom_sites_solution_hydrogens geom
_atom_sites_solution_primary direct
_atom_sites_solution_secondary difmap
_audit_creation_method SHELXL-97
_cell_angle_alpha 90.0000(10)
_cell_angle_beta 94.9360(10)
_cell_angle_gamma 90.0000(10)
_cell_formula_units_Z 2
_cell_length_a 13.2600(10)
_cell_length_b 15.3170(11)
_cell_length_c 13.2660(10)
_cell_measurement_reflns_used 198
_cell_measurement_temperature 293(2)
_cell_measurement_theta_max 23.55
_cell_measurement_theta_min 2.83
_cell_volume 2684.4(3)
_computing_cell_refinement SMART
_computing_data_collection SMART
_computing_data_reduction SMART
_computing_molecular_graphics SHELXTL
_computing_publication_material SHELXTL
_computing_structure_refinement 'SHELXL97 (Sheldrick, 1997)'
_computing_structure_solution 'SHELXS97 (Sheldrick, 1997)'
_diffrn_ambient_temperature 293(2)
_diffrn_measured_fraction_theta_full 0.999
_diffrn_measured_fraction_theta_max 0.995
_diffrn_measurement_device_type 'Bruker SMART CCD area-detector'
_diffrn_measurement_method \w
_diffrn_radiation_monochromator graphite
_diffrn_radiation_source 'fine-focus sealed tube'
_diffrn_radiation_type MoK\a
_diffrn_radiation_wavelength 0.71069
_diffrn_reflns_av_R_equivalents 0.0320
_diffrn_reflns_av_sigmaI/netI 0.0376
_diffrn_reflns_limit_h_max 16
_diffrn_reflns_limit_h_min -16
_diffrn_reflns_limit_k_max 19
_diffrn_reflns_limit_k_min -16
_diffrn_reflns_limit_l_max 16
_diffrn_reflns_limit_l_min -14
_diffrn_reflns_number 15163
_diffrn_reflns_theta_full 25.00
_diffrn_reflns_theta_max 26.40
_diffrn_reflns_theta_min 2.04
_exptl_absorpt_coefficient_mu 1.633
_exptl_absorpt_correction_T_max 0.7467
_exptl_absorpt_correction_T_min 0.6669
_exptl_absorpt_correction_type multi-scan
_exptl_absorpt_process_details '(SADABS; Bruker, 2000)'
_exptl_crystal_colour green
_exptl_crystal_density_diffrn 1.496
_exptl_crystal_density_method 'not measured'
_exptl_crystal_description block
_exptl_crystal_F_000 1252
_exptl_crystal_size_max 0.27
_exptl_crystal_size_mid 0.21
_exptl_crystal_size_min 0.19
_refine_diff_density_max 0.458
_refine_diff_density_min -0.306
_refine_ls_extinction_method none
_refine_ls_goodness_of_fit_ref 1.014
_refine_ls_hydrogen_treatment constr
_refine_ls_matrix_type full
_refine_ls_number_parameters 335
_refine_ls_number_reflns 5500
_refine_ls_number_restraints 0
_refine_ls_restrained_S_all 1.014
_refine_ls_R_factor_all 0.0543
_refine_ls_R_factor_gt 0.0349
_refine_ls_shift/su_max 0.001
_refine_ls_shift/su_mean 0.000
_refine_ls_structure_factor_coef Fsqd
_refine_ls_weighting_details 'calc w=1/[\s^2^(Fo^2^)+(0.0467P)^2^+0.7871P] where P=(Fo^2^+2Fc^2^)/3'
_refine_ls_weighting_scheme calc
_refine_ls_wR_factor_gt 0.0810
_refine_ls_wR_factor_ref 0.0894
_reflns_number_gt 4143
_reflns_number_total 5500
_reflns_threshold_expression I>2\s(I)
_cod_data_source_file av3116.cif
_cod_data_source_block I
_cod_original_sg_symbol_H-M 'P 21/n'
_cod_database_code 2216237
_cod_database_fobs_code 2216237

loop_
_symmetry_equiv_pos_as_xyz
'x, y, z'
'-x+1/2, y+1/2, -z+1/2'
'-x, -y, -z'
'x-1/2, -y-1/2, z-1/2'

loop_
_atom_site_type_symbol
_atom_site_label
_atom_site_fract_x
_atom_site_fract_y
_atom_site_fract_z
_atom_site_U_iso_or_equiv
_atom_site_adp_type
_atom_site_calc_flag
_atom_site_refinement_flags
_atom_site_occupancy
Cu Cu1 -0.03362(3) 0.14760(2) 0.40100(2) 0.03335(10) Uani d . 1
Cu Cu2 0.10141(2) -0.02196(2) 0.43998(3) 0.03326(11) Uani d . 1
N N1 0.23637(17) -0.06909(14) 0.43062(18) 0.0355(5) Uani d . 1
N N2 -0.06058(17) 0.13685(14) 0.25524(17) 0.0343(5) Uani d . 1
O O1 0.35289(19) 0.33567(14) 0.3623(2) 0.0738(8) Uani d . 1
H H1 0.3034 0.3627 0.3786 0.111 Uiso calc R 1
O O2 0.14247(14) 0.09726(11) 0.42952(15) 0.0395(5) Uani d . 1
O O3 0.06112(14) -0.14255(11) 0.45695(14) 0.0336(4) Uani d . 1
O O4 -0.1033(2) 0.55741(12) 0.27462(17) 0.0581(6) Uani d . 1
H H4 -0.0864 0.5698 0.3338 0.087 Uiso calc R 1
O O5 -0.02680(16) 0.27247(12) 0.39976(14) 0.0412(5) Uani d . 1
O O6 -0.03814(13) 0.01988(11) 0.40057(14) 0.0329(4) Uani d . 1
O O7 -0.08781(19) 0.65603(14) 0.44334(18) 0.0563(6) Uani d . 1
H H7A -0.0479 0.6758 0.4883 0.084 Uiso calc R 1
O O8 0.1988(2) 0.43416(18) 0.4108(3) 0.0982(11) Uani d . 1
H H8 0.1642 0.4167 0.4550 0.147 Uiso calc R 1
C C1 0.3369(2) 0.2493(2) 0.3721(3) 0.0483(8) Uani d . 1
C C2 0.2451(2) 0.21476(18) 0.3931(2) 0.0404(7) Uani d . 1
H H2 0.1907 0.2523 0.3986 0.048 Uiso calc R 1
C C3 0.2311(2) 0.12554(17) 0.4062(2) 0.0342(6) Uani d . 1
C C4 0.3151(2) 0.06916(18) 0.3953(2) 0.0368(6) Uani d . 1
C C5 0.4071(2) 0.1072(2) 0.3714(3) 0.0511(8) Uani d . 1
H H5 0.4618 0.0708 0.3629 0.061 Uiso calc R 1
C C6 0.4190(3) 0.1945(2) 0.3605(3) 0.0571(9) Uani d . 1
H H6 0.4808 0.2174 0.3454 0.068 Uiso calc R 1
C C7 0.3133(2) -0.02352(18) 0.4083(2) 0.0397(7) Uani d . 1
H H7 0.3728 -0.0537 0.3999 0.048 Uiso calc R 1
C C8 0.2431(2) -0.16499(17) 0.4481(2) 0.0411(7) Uani d . 1
C C9 0.1356(2) -0.19766(18) 0.4189(2) 0.0407(7) Uani d . 1
H H9A 0.1242 -0.2005 0.3457 0.049 Uiso calc R 1
H H9B 0.1285 -0.2562 0.4452 0.049 Uiso calc R 1
C C10 0.2748(3) -0.1798(2) 0.5603(3) 0.0549(9) Uani d . 1
H H10A 0.3433 -0.1604 0.5754 0.082 Uiso calc R 1
H H10B 0.2702 -0.2408 0.5756 0.082 Uiso calc R 1
H H10C 0.2309 -0.1474 0.6003 0.082 Uiso calc R 1
C C11 0.3168(3) -0.2113(2) 0.3827(3) 0.0659(11) Uani d . 1
H H11A 0.3052 -0.1916 0.3140 0.099 Uiso calc R 1
H H11B 0.3063 -0.2732 0.3854 0.099 Uiso calc R 1
H H11C 0.3851 -0.1980 0.4079 0.099 Uiso calc R 1
C C12 -0.0571(2) 0.32373(17) 0.3224(2) 0.0341(6) Uani d . 1
C C13 -0.0653(2) 0.41317(17) 0.3394(2) 0.0386(7) Uani d . 1
H H13 -0.0501 0.4351 0.4043 0.046 Uiso calc R 1
C C14 -0.0956(2) 0.46972(18) 0.2615(2) 0.0406(7) Uani d . 1
C C15 -0.1183(3) 0.43913(19) 0.1646(2) 0.0475(8) Uani d . 1
H H15 -0.1381 0.4776 0.1124 0.057 Uiso calc R 1
C C16 -0.1115(2) 0.35204(19) 0.1458(2) 0.0454(7) Uani d . 1
H H16 -0.1270 0.3318 0.0802 0.055 Uiso calc R 1
C C17 -0.0816(2) 0.29170(17) 0.2229(2) 0.0354(6) Uani d . 1
C C18 -0.0791(2) 0.20114(18) 0.1946(2) 0.0373(6) Uani d . 1
H H18 -0.0921 0.1881 0.1262 0.045 Uiso calc R 1
C C19 -0.0595(2) 0.04485(17) 0.2171(2) 0.0406(7) Uani d . 1
C C20 -0.0882(2) -0.01003(18) 0.3081(2) 0.0422(7) Uani d . 1
H H20A -0.1608 -0.0070 0.3121 0.051 Uiso calc R 1
H H20B -0.0704 -0.0706 0.2977 0.051 Uiso calc R 1
C C21 0.0475(3) 0.0259(2) 0.1897(3) 0.0572(9) Uani d . 1
H H21A 0.0620 0.0613 0.1330 0.086 Uiso calc R 1
H H21B 0.0530 -0.0346 0.1724 0.086 Uiso calc R 1
H H21C 0.0949 0.0392 0.2464 0.086 Uiso calc R 1
C C22 -0.1361(3) 0.0277(2) 0.1279(3) 0.0657(10) Uani d . 1
H H22A -0.2011 0.0495 0.1427 0.098 Uiso calc R 1
H H22B -0.1407 -0.0340 0.1154 0.098 Uiso calc R 1
H H22C -0.1152 0.0567 0.0690 0.098 Uiso calc R 1
C C23 -0.1332(3) 0.7280(2) 0.3820(3) 0.0661(10) Uani d . 1
H H23A -0.1480 0.7756 0.4254 0.099 Uiso calc R 1
H H23B -0.1945 0.7083 0.3454 0.099 Uiso calc R 1
H H23C -0.0866 0.7472 0.3351 0.099 Uiso calc R 1
C C24 0.1820(3) 0.5212(3) 0.3951(4) 0.0832(13) Uani d . 1
H H24A 0.2104 0.5535 0.4528 0.125 Uiso calc R 1
H H24B 0.1105 0.5319 0.3854 0.125 Uiso calc R 1
H H24C 0.2134 0.5395 0.3360 0.125 Uiso calc R 1

loop_
_atom_site_aniso_label
_atom_site_aniso_U_11
_atom_site_aniso_U_22
_atom_site_aniso_U_33
_atom_site_aniso_U_12
_atom_site_aniso_U_13
_atom_site_aniso_U_23
Cu1 0.0420(2) 0.02276(17) 0.0347(2) 0.00045(14) -0.00022(15) 0.00095(14)
Cu2 0.03172(18) 0.02416(18) 0.0440(2) 0.00098(13) 0.00402(15) 0.00292(14)
N1 0.0353(13) 0.0261(12) 0.0450(14) 0.0032(10) 0.0037(11) -0.0022(10)
N2 0.0388(13) 0.0281(12) 0.0351(13) 0.0046(10) -0.0017(10) -0.0032(10)
O1 0.0655(17) 0.0387(14) 0.121(2) -0.0166(11) 0.0278(17) 0.0148(14)
O2 0.0327(10) 0.0263(10) 0.0598(13) -0.0008(8) 0.0068(9) 0.0032(9)
O3 0.0392(10) 0.0250(9) 0.0367(11) 0.0015(8) 0.0044(8) -0.0006(8)
O4 0.0942(19) 0.0263(11) 0.0519(15) 0.0109(11) -0.0045(14) 0.0002(9)
O5 0.0641(13) 0.0240(10) 0.0337(11) -0.0001(9) -0.0068(10) 0.0023(8)
O6 0.0331(10) 0.0240(9) 0.0408(11) 0.0002(8) -0.0017(8) 0.0014(8)
O7 0.0670(16) 0.0447(13) 0.0548(15) -0.0046(11) -0.0084(12) -0.0100(11)
O8 0.089(2) 0.0605(19) 0.151(3) -0.0021(16) 0.043(2) 0.0052(18)
C1 0.0504(19) 0.0382(17) 0.058(2) -0.0107(15) 0.0113(16) 0.0073(15)
C2 0.0427(17) 0.0323(16) 0.0465(18) -0.0005(12) 0.0065(14) 0.0049(13)
C3 0.0345(15) 0.0329(15) 0.0349(16) -0.0060(12) 0.0014(12) 0.0000(12)
C4 0.0350(15) 0.0362(16) 0.0400(16) -0.0024(12) 0.0070(13) 0.0013(12)
C5 0.0402(18) 0.052(2) 0.063(2) -0.0013(15) 0.0153(16) 0.0037(16)
C6 0.049(2) 0.052(2) 0.073(3) -0.0119(16) 0.0196(18) 0.0070(17)
C7 0.0341(15) 0.0399(17) 0.0455(18) 0.0033(13) 0.0060(13) -0.0051(13)
C8 0.0414(17) 0.0262(15) 0.056(2) 0.0068(12) 0.0070(14) -0.0037(13)
C9 0.0479(17) 0.0268(15) 0.0480(18) 0.0004(13) 0.0081(14) -0.0084(13)
C10 0.052(2) 0.0418(18) 0.068(2) 0.0065(15) -0.0090(17) 0.0088(16)
C11 0.058(2) 0.0398(19) 0.103(3) 0.0079(16) 0.025(2) -0.0133(19)
C12 0.0356(15) 0.0281(14) 0.0388(16) 0.0028(11) 0.0044(12) 0.0043(12)
C13 0.0509(18) 0.0282(15) 0.0360(16) 0.0023(13) 0.0010(13) -0.0017(12)
C14 0.0476(18) 0.0290(15) 0.0454(18) 0.0059(13) 0.0052(14) 0.0027(13)
C15 0.069(2) 0.0336(17) 0.0382(18) 0.0074(15) -0.0038(16) 0.0078(13)
C16 0.061(2) 0.0393(17) 0.0344(17) 0.0060(15) -0.0024(15) 0.0018(13)
C17 0.0431(16) 0.0282(15) 0.0349(16) 0.0041(12) 0.0025(13) 0.0014(12)
C18 0.0421(16) 0.0369(16) 0.0328(16) 0.0031(13) 0.0020(13) -0.0020(12)
C19 0.0521(18) 0.0269(15) 0.0420(17) 0.0067(13) -0.0013(14) -0.0084(12)
C20 0.0442(17) 0.0297(15) 0.0508(19) -0.0040(13) -0.0064(14) -0.0055(13)
C21 0.071(2) 0.0448(19) 0.058(2) 0.0162(17) 0.0179(18) -0.0056(16)
C22 0.090(3) 0.046(2) 0.056(2) 0.0023(19) -0.023(2) -0.0132(16)
C23 0.076(3) 0.054(2) 0.065(3) 0.0069(19) -0.008(2) -0.0059(18)
C24 0.075(3) 0.069(3) 0.107(4) 0.002(2) 0.018(3) 0.018(2)

loop_
_atom_type_symbol
_atom_type_description
_atom_type_scat_dispersion_real
_atom_type_scat_dispersion_imag
_atom_type_scat_source
C C 0.0033 0.0016 'International Tables Vol C Tables 4.2.6.8 and 6.1.1.4'
H H 0.0000 0.0000 'International Tables Vol C Tables 4.2.6.8 and 6.1.1.4'
N N 0.0061 0.0033 'International Tables Vol C Tables 4.2.6.8 and 6.1.1.4'
O O 0.0106 0.0060 'International Tables Vol C Tables 4.2.6.8 and 6.1.1.4'
Cu Cu 0.3201 1.2651 'International Tables Vol C Tables 4.2.6.8 and 6.1.1.4'

loop_
_geom_angle_atom_site_label_1
_geom_angle_atom_site_label_2
_geom_angle_atom_site_label_3
_geom_angle_site_symmetry_1
_geom_angle_site_symmetry_3
_geom_angle
O5 Cu1 N2 . . 94.64(8)
O5 Cu1 O3 . 3_556 93.48(8)
N2 Cu1 O3 . 3_556 157.52(9)
O5 Cu1 O6 . . 178.80(8)
N2 Cu1 O6 . . 84.80(8)
O3 Cu1 O6 3_556 . 87.42(7)
O5 Cu1 Cu2 . 3_556 130.81(6)
N2 Cu1 Cu2 . 3_556 126.54(7)
O3 Cu1 Cu2 3_556 3_556 38.36(5)
O6 Cu1 Cu2 . 3_556 50.21(5)
O2 Cu2 O3 . . 177.49(8)
O2 Cu2 N1 . . 94.62(8)
O3 Cu2 N1 . . 85.30(8)
O2 Cu2 O6 . . 86.42(8)
O3 Cu2 O6 . . 94.48(7)
N1 Cu2 O6 . . 161.01(9)
O2 Cu2 O6 . 3_556 100.30(7)
O3 Cu2 O6 . 3_556 77.56(7)
N1 Cu2 O6 . 3_556 117.78(8)
O6 Cu2 O6 . 3_556 80.52(7)
O2 Cu2 Cu1 . 3_556 139.05(6)
O3 Cu2 Cu1 . 3_556 38.59(5)
N1 Cu2 Cu1 . 3_556 97.91(7)
O6 Cu2 Cu1 . 3_556 93.57(5)
O6 Cu2 Cu1 3_556 3_556 39.95(4)
C9 O3 Cu2 . . 108.47(16)
C9 O3 Cu1 . 3_556 120.79(17)
Cu2 O3 Cu1 . 3_556 103.05(8)
C14 O4 H4 . . 109.5
C3 O2 Cu2 . . 126.69(17)
C20 O6 Cu1 . . 109.69(15)
C20 O6 Cu2 . . 118.65(16)
Cu1 O6 Cu2 . . 107.11(8)
C20 O6 Cu2 . 3_556 127.42(16)
Cu1 O6 Cu2 . 3_556 89.83(7)
Cu2 O6 Cu2 . 3_556 99.48(7)
C1 O1 H1 . . 109.5
C12 O5 Cu1 . . 125.90(17)
C18 N2 C19 . . 121.1(2)
C18 N2 Cu1 . . 124.65(19)
C19 N2 Cu1 . . 114.20(17)
C16 C17 C12 . . 118.4(2)
C16 C17 C18 . . 117.0(3)
C12 C17 C18 . . 124.6(2)
O2 C3 C2 . . 119.0(2)
O2 C3 C4 . . 123.1(2)
C2 C3 C4 . . 117.9(2)
O4 C14 C15 . . 116.3(3)
O4 C14 C13 . . 122.9(3)
C15 C14 C13 . . 120.7(3)
N1 C8 C10 . . 107.8(2)
N1 C8 C9 . . 104.0(2)
C10 C8 C9 . . 111.7(3)
N1 C8 C11 . . 113.6(3)
C10 C8 C11 . . 110.3(3)
C9 C8 C11 . . 109.3(3)
C19 C21 H21A . . 109.5
C19 C21 H21B . . 109.5
H21A C21 H21B . . 109.5
C19 C21 H21C . . 109.5
H21A C21 H21C . . 109.5
H21B C21 H21C . . 109.5
N2 C18 C17 . . 125.8(3)
N2 C18 H18 . . 117.1
C17 C18 H18 . . 117.1
O3 C9 C8 . . 112.1(2)
O3 C9 H9A . . 109.2
C8 C9 H9A . . 109.2
O3 C9 H9B . . 109.2
C8 C9 H9B . . 109.2
H9A C9 H9B . . 107.9
C15 C16 C17 . . 121.9(3)
C15 C16 H16 . . 119.1
C17 C16 H16 . . 119.1
C7 N1 C8 . . 122.1(2)
C7 N1 Cu2 . . 124.30(19)
C8 N1 Cu2 . . 113.59(17)
O5 C12 C13 . . 118.6(2)
O5 C12 C17 . . 123.0(2)
C13 C12 C17 . . 118.4(2)
C8 C10 H10A . . 109.5
C8 C10 H10B . . 109.5
H10A C10 H10B . . 109.5
C8 C10 H10C . . 109.5
H10A C10 H10C . . 109.5
H10B C10 H10C . . 109.5
O1 C1 C2 . . 123.1(3)
O1 C1 C6 . . 116.8(3)
C2 C1 C6 . . 120.2(3)
N2 C19 C22 . . 113.7(2)
N2 C19 C21 . . 107.2(2)
C22 C19 C21 . . 110.9(3)
N2 C19 C20 . . 103.7(2)
C22 C19 C20 . . 108.8(3)
C21 C19 C20 . . 112.3(3)
C5 C6 C1 . . 118.9(3)
C5 C6 H6 . . 120.5
C1 C6 H6 . . 120.5
C16 C15 C14 . . 119.5(3)
C16 C15 H15 . . 120.3
C14 C15 H15 . . 120.3
C14 C13 C12 . . 121.1(3)
C14 C13 H13 . . 119.4
C12 C13 H13 . . 119.4
O6 C20 C19 . . 111.8(2)
O6 C20 H20A . . 109.3
C19 C20 H20A . . 109.3
O6 C20 H20B . . 109.3
C19 C20 H20B . . 109.3
H20A C20 H20B . . 107.9
N1 C7 C4 . . 125.9(3)
N1 C7 H7 . . 117.0
C4 C7 H7 . . 117.0
C5 C4 C3 . . 118.1(3)
C5 C4 C7 . . 117.4(3)
C3 C4 C7 . . 124.5(2)
C1 C2 C3 . . 122.2(3)
C1 C2 H2 . . 118.9
C3 C2 H2 . . 118.9
C6 C5 C4 . . 122.8(3)
C6 C5 H5 . . 118.6
C4 C5 H5 . . 118.6
C19 C22 H22A . . 109.5
C19 C22 H22B . . 109.5
H22A C22 H22B . . 109.5
C19 C22 H22C . . 109.5
H22A C22 H22C . . 109.5
H22B C22 H22C . . 109.5
C8 C11 H11A . . 109.5
C8 C11 H11B . . 109.5
H11A C11 H11B . . 109.5
C8 C11 H11C . . 109.5
H11A C11 H11C . . 109.5
H11B C11 H11C . . 109.5
C23 O7 H7A . . 109.5
C24 O8 H8 . . 109.5
O7 C23 H23A . . 109.5
O7 C23 H23B . . 109.5
H23A C23 H23B . . 109.5
O7 C23 H23C . . 109.5
H23A C23 H23C . . 109.5
H23B C23 H23C . . 109.5
O8 C24 H24A . . 109.5
O8 C24 H24B . . 109.5
H24A C24 H24B . . 109.5
O8 C24 H24C . . 109.5
H24A C24 H24C . . 109.5
H24B C24 H24C . . 109.5

loop_
_geom_bond_atom_site_label_1
_geom_bond_atom_site_label_2
_geom_bond_site_symmetry_2
_geom_bond_distance
Cu1 O5 . 1.9150(18)
Cu1 N2 . 1.943(2)
Cu1 O3 3_556 1.9515(18)
Cu1 O6 . 1.9572(17)
Cu1 Cu2 3_556 3.0477(5)
Cu2 O2 . 1.9139(18)
Cu2 O3 . 1.9414(17)
Cu2 N1 . 1.944(2)
Cu2 O6 . 1.9853(17)
Cu2 O6 3_556 2.3419(18)
Cu2 Cu1 3_556 3.0477(5)
N1 C7 . 1.291(3)
N2 C18 . 1.282(3)
N2 C19 . 1.498(3)
O1 C1 . 1.348(3)
O1 H1 . 0.8200
O2 C3 . 1.314(3)
O3 C9 . 1.424(3)
O3 Cu1 3_556 1.9515(18)
O4 C14 . 1.359(3)
O4 H4 . 0.8200
O5 C12 . 1.327(3)
O6 C20 . 1.420(3)
O6 Cu2 3_556 2.3419(18)
O7 C23 . 1.468(4)
O7 H7A . 0.8200
O8 C24 . 1.365(4)
O8 H8 . 0.8200
C1 C2 . 1.378(4)
C1 C6 . 1.393(5)
C2 H2 . 0.9300
C3 C2 . 1.392(4)
C3 C4 . 1.427(4)
C4 C5 . 1.411(4)
C5 H5 . 0.9300
C6 C5 . 1.356(4)
C6 H6 . 0.9300
C7 C4 . 1.430(4)
C7 H7 . 0.9300
C8 N1 . 1.488(3)
C8 C10 . 1.528(4)
C8 C9 . 1.530(4)
C8 C11 . 1.535(4)
C9 H9A . 0.9700
C9 H9B . 0.9700
C10 H10A . 0.9600
C10 H10B . 0.9600
C10 H10C . 0.9600
C11 H11A . 0.9600
C11 H11B . 0.9600
C11 H11C . 0.9600
C12 C13 . 1.394(4)
C13 H13 . 0.9300
C14 C15 . 1.377(4)
C14 C13 . 1.382(4)
C15 H15 . 0.9300
C16 C15 . 1.361(4)
C16 H16 . 0.9300
C17 C16 . 1.410(4)
C17 C12 . 1.420(4)
C17 C18 . 1.438(4)
C18 H18 . 0.9300
C19 C22 . 1.515(4)
C19 C20 . 1.546(4)
C20 H20A . 0.9700
C20 H20B . 0.9700
C21 C19 . 1.522(4)
C21 H21A . 0.9600
C21 H21B . 0.9600
C21 H21C . 0.9600
C22 H22A . 0.9600
C22 H22B . 0.9600
C22 H22C . 0.9600
C23 H23A . 0.9600
C23 H23B . 0.9600
C23 H23C . 0.9600
C24 H24A . 0.9600
C24 H24B . 0.9600
C24 H24C . 0.9600

loop_
_geom_torsion_atom_site_label_1
_geom_torsion_atom_site_label_2
_geom_torsion_atom_site_label_3
_geom_torsion_atom_site_label_4
_geom_torsion_site_symmetry_1
_geom_torsion_site_symmetry_4
_geom_torsion
O2 Cu2 O3 C9 . . -108.5(17)
N1 Cu2 O3 C9 . . -20.22(18)
O6 Cu2 O3 C9 . . 140.72(17)
O6 Cu2 O3 C9 3_556 . -140.02(18)
Cu1 Cu2 O3 C9 3_556 . -129.2(2)
O2 Cu2 O3 Cu1 . 3_556 20.7(18)
N1 Cu2 O3 Cu1 . 3_556 108.93(10)
O6 Cu2 O3 Cu1 . 3_556 -90.12(9)
O6 Cu2 O3 Cu1 3_556 3_556 -10.87(7)
O3 Cu2 O2 C3 . . 97.8(17)
N1 Cu2 O2 C3 . . 9.8(2)
O6 Cu2 O2 C3 . . -151.2(2)
O6 Cu2 O2 C3 3_556 . 129.1(2)
Cu1 Cu2 O2 C3 3_556 . 117.5(2)
O5 Cu1 O6 C20 . . -81(4)
N2 Cu1 O6 C20 . . -18.51(17)
O3 Cu1 O6 C20 3_556 . 140.38(17)
Cu2 Cu1 O6 C20 3_556 . 130.12(18)
O5 Cu1 O6 Cu2 . . 49(4)
N2 Cu1 O6 Cu2 . . 111.50(10)
O3 Cu1 O6 Cu2 3_556 . -89.61(9)
Cu2 Cu1 O6 Cu2 3_556 . -99.87(9)
O5 Cu1 O6 Cu2 . 3_556 149(4)
N2 Cu1 O6 Cu2 . 3_556 -148.62(8)
O3 Cu1 O6 Cu2 3_556 3_556 10.26(7)
O2 Cu2 O6 C20 . . 116.44(18)
O3 Cu2 O6 C20 . . -65.91(18)
N1 Cu2 O6 C20 . . 22.7(3)
O6 Cu2 O6 C20 3_556 . -142.5(2)
Cu1 Cu2 O6 C20 3_556 . -104.59(17)
O2 Cu2 O6 Cu1 . . -8.30(9)
O3 Cu2 O6 Cu1 . . 169.35(9)
N1 Cu2 O6 Cu1 . . -102.1(2)
O6 Cu2 O6 Cu1 3_556 . 92.77(9)
Cu1 Cu2 O6 Cu1 3_556 . 130.67(7)
O2 Cu2 O6 Cu2 . 3_556 -101.07(8)
O3 Cu2 O6 Cu2 . 3_556 76.58(7)
N1 Cu2 O6 Cu2 . 3_556 165.1(2)
O6 Cu2 O6 Cu2 3_556 3_556 0.0
Cu1 Cu2 O6 Cu2 3_556 3_556 37.90(5)
N2 Cu1 O5 C12 . . 13.6(2)
O3 Cu1 O5 C12 3_556 . -145.4(2)
O6 Cu1 O5 C12 . . 76(4)
Cu2 Cu1 O5 C12 3_556 . -135.60(19)
O5 Cu1 N2 C18 . . -8.0(2)
O3 Cu1 N2 C18 3_556 . 102.8(3)
O6 Cu1 N2 C18 . . 173.0(2)
Cu2 Cu1 N2 C18 3_556 . 143.2(2)
O5 Cu1 N2 C19 . . 172.70(19)
O3 Cu1 N2 C19 3_556 . -76.5(3)
O6 Cu1 N2 C19 . . -6.23(18)
Cu2 Cu1 N2 C19 3_556 . -36.1(2)
Cu2 O2 C3 C2 . . 174.26(19)
Cu2 O2 C3 C4 . . -6.9(4)
C19 N2 C18 C17 . . -179.7(3)
Cu1 N2 C18 C17 . . 1.1(4)
C16 C17 C18 N2 . . -175.0(3)
C12 C17 C18 N2 . . 4.4(5)
Cu2 O3 C9 C8 . . 41.2(3)
Cu1 O3 C9 C8 3_556 . -77.2(3)
N1 C8 C9 O3 . . -43.3(3)
C10 C8 C9 O3 . . 72.7(3)
C11 C8 C9 O3 . . -164.9(3)
C12 C17 C16 C15 . . -0.7(5)
C18 C17 C16 C15 . . 178.8(3)
C10 C8 N1 C7 . . 88.9(3)
C9 C8 N1 C7 . . -152.4(3)
C11 C8 N1 C7 . . -33.6(4)
C10 C8 N1 Cu2 . . -93.2(2)
C9 C8 N1 Cu2 . . 25.5(3)
C11 C8 N1 Cu2 . . 144.3(2)
O2 Cu2 N1 C7 . . -9.0(2)
O3 Cu2 N1 C7 . . 173.5(2)
O6 Cu2 N1 C7 . . 83.4(3)
O6 Cu2 N1 C7 3_556 . -113.2(2)
Cu1 Cu2 N1 C7 3_556 . -150.0(2)
O2 Cu2 N1 C8 . . 173.09(19)
O3 Cu2 N1 C8 . . -4.39(19)
O6 Cu2 N1 C8 . . -94.5(3)
O6 Cu2 N1 C8 3_556 . 68.9(2)
Cu1 Cu2 N1 C8 3_556 . 32.17(19)
Cu1 O5 C12 C13 . . 167.74(19)
Cu1 O5 C12 C17 . . -12.3(4)
C16 C17 C12 O5 . . -179.0(3)
C18 C17 C12 O5 . . 1.6(4)
C16 C17 C12 C13 . . 1.0(4)
C18 C17 C12 C13 . . -178.4(3)
C18 N2 C19 C22 . . -34.7(4)
Cu1 N2 C19 C22 . . 144.6(2)
C18 N2 C19 C21 . . 88.3(3)
Cu1 N2 C19 C21 . . -92.4(2)
C18 N2 C19 C20 . . -152.7(3)
Cu1 N2 C19 C20 . . 26.6(3)
O1 C1 C6 C5 . . 178.9(3)
C2 C1 C6 C5 . . -0.9(5)
C17 C16 C15 C14 . . -0.1(5)
O4 C14 C15 C16 . . 179.6(3)
C13 C14 C15 C16 . . 0.5(5)
O4 C14 C13 C12 . . -179.2(3)
C15 C14 C13 C12 . . -0.2(5)
O5 C12 C13 C14 . . 179.4(3)
C17 C12 C13 C14 . . -0.5(4)
Cu1 O6 C20 C19 . . 39.3(3)
Cu2 O6 C20 C19 . . -84.1(2)
Cu2 O6 C20 C19 3_556 . 145.01(18)
N2 C19 C20 O6 . . -42.4(3)
C22 C19 C20 O6 . . -163.7(2)
C21 C19 C20 O6 . . 73.1(3)
C8 N1 C7 C4 . . -176.7(3)
Cu2 N1 C7 C4 . . 5.7(4)
O2 C3 C4 C5 . . -179.2(3)
C2 C3 C4 C5 . . -0.3(4)
O2 C3 C4 C7 . . -0.1(4)
C2 C3 C4 C7 . . 178.8(3)
N1 C7 C4 C5 . . 179.7(3)
N1 C7 C4 C3 . . 0.6(5)
O1 C1 C2 C3 . . -177.9(3)
C6 C1 C2 C3 . . 1.9(5)
O2 C3 C2 C1 . . 177.7(3)
C4 C3 C2 C1 . . -1.3(4)
C1 C6 C5 C4 . . -0.7(5)
C3 C4 C5 C6 . . 1.2(5)
C7 C4 C5 C6 . . -177.9(3)
